data_4111403
loop_
_publ_author_name
'Harald Brand'
'Peter Mayer'
'Kurt Polborn'
'Axel Schulz'
'Jan J. Weigand'

_publ_contact_author
;
 Axel Schulz 
 Department Chemie
 Universit\"at M\"unchen
 Butenandtstr. 5-13 
 D-81377 M\"unchen
 Bundesrepublik Deutschland
;
_publ_contact_author_email lex@cup.uni-muenchen.de
_publ_contact_author_fax '049 89 2180-77492'
_publ_contact_author_phone '049 89 2180-77763'
_publ_section_title
;
 Blue Alkali Dinitrosomethanides: Synthesis, Structure, and Bonding
;
_journal_name_full 'Journal of the American Chemical Society'
_journal_page_first 1360
_journal_page_last 1361
_journal_paper_doi 10.1021/ja042877u
_journal_volume 127
_journal_year 2005
_chemical_formula_moiety 'C12 H24 O6 K^+    C H N2 O2^-'
_chemical_formula_sum 'C13 H25 K N2 O8'
_chemical_formula_weight 376.45
_space_group_IT_number 7
_symmetry_cell_setting monoclinic
_symmetry_space_group_name_Hall 'P -2yc'
_symmetry_space_group_name_H-M 'P 1 c 1'
_atom_sites_solution_hydrogens geom
_atom_sites_solution_primary direct
_atom_sites_solution_secondary difmap
_audit_creation_date 11-Nov-04
_audit_creation_method SHELXL
_audit_update_record ' ?'
_cell_angle_alpha 90.00
_cell_angle_beta 99.816(9)
_cell_angle_gamma 90.00
_cell_formula_units_Z 2
_cell_length_a 8.2137(8)
_cell_length_b 14.215(2)
_cell_length_c 7.9909(10)
_cell_measurement_reflns_used 25
_cell_measurement_temperature 295(2)
_cell_measurement_theta_max 18
_cell_measurement_theta_min 9
_cell_volume 919.3(2)
_computing_cell_refinement CAD4(Nonius,_1977)
_computing_data_collection CAD4(Nonius,_1977)
_computing_data_reduction process_MOLEN(Fair,_1990)
_computing_molecular_graphics ZORTEP(Zsolnai,Huttner,_1994)
_computing_publication_material 'SHELXL-93 (Sheldrick, 1993)'
_computing_structure_refinement 'SHELXL-93 (Sheldrick, 1993)'
_computing_structure_solution 'SHELXS-86 (Sheldrick, 1990)'
_diffrn_ambient_temperature 295(2)
_diffrn_measured_fraction_theta_full 0.999
_diffrn_measured_fraction_theta_max 0.999
_diffrn_measurement_device Nonius_MACH3
_diffrn_measurement_method \o-2\T-scan
_diffrn_radiation_monochromator graphite
_diffrn_radiation_source 'fine-focus sealed tube'
_diffrn_radiation_type MoK\a
_diffrn_radiation_wavelength 0.71073
_diffrn_reflns_av_R_equivalents 0.0121
_diffrn_reflns_av_sigmaI/netI 0.0156
_diffrn_reflns_limit_h_max 9
_diffrn_reflns_limit_h_min -9
_diffrn_reflns_limit_k_max 16
_diffrn_reflns_limit_k_min -16
_diffrn_reflns_limit_l_max 9
_diffrn_reflns_limit_l_min -9
_diffrn_reflns_number 2881
_diffrn_reflns_theta_full 23.97
_diffrn_reflns_theta_max 23.97
_diffrn_reflns_theta_min 2.52
_diffrn_standards_decay_% -0.3
_diffrn_standards_interval_time 7200
_diffrn_standards_number 3
_exptl_absorpt_coefficient_mu 0.329
_exptl_absorpt_correction_T_max 0.9980
_exptl_absorpt_correction_T_min 0.9576
_exptl_absorpt_correction_type psi-scans
_exptl_crystal_colour blue
_exptl_crystal_density_diffrn 1.360
_exptl_crystal_description plate
_exptl_crystal_F_000 400
_exptl_crystal_size_max 0.53
_exptl_crystal_size_mid 0.33
_exptl_crystal_size_min 0.07
_refine_diff_density_max 0.397
_refine_diff_density_min -0.245
_refine_diff_density_rms 0.042
_refine_ls_abs_structure_details 'Flack H D (1983), Acta Cryst. A39, 876-881'
_refine_ls_abs_structure_Flack 0.18(11)
_refine_ls_extinction_method none
_refine_ls_goodness_of_fit_all 1.105
_refine_ls_goodness_of_fit_obs 1.106
_refine_ls_hydrogen_treatment riding
_refine_ls_matrix_type full
_refine_ls_number_parameters 231
_refine_ls_number_reflns 2083
_refine_ls_number_restraints 20
_refine_ls_restrained_S_all 1.151
_refine_ls_restrained_S_obs 1.161
_refine_ls_R_factor_all 0.0478
_refine_ls_R_factor_obs 0.0395
_refine_ls_shift/esd_max 0.002
_refine_ls_shift/esd_mean 0.000
_refine_ls_structure_factor_coef Fsqd
_refine_ls_weighting_details 'w=1/[\s^2^(Fo^2^)+(0.0532P)^2^+0.4169P] where P=(Fo^2^+2Fc^2^)/3'
_refine_ls_weighting_scheme calc
_refine_ls_wR_factor_all 0.1122
_refine_ls_wR_factor_obs 0.1033
_reflns_number_observed 1795
_reflns_number_total 2083
_reflns_observed_criterion >2sigma(I)
_cod_data_source_file ja042877usi20041125_081728.cif
_cod_data_source_block brand5b
_cod_depositor_comments
;
The following automatic conversions were performed:

'_refine_ls_weighting_scheme' value 'calc
w=1/[\s^2^(Fo^2^)+(0.0532P)^2^+0.4169P] where P=(Fo^2^+2Fc^2^)/3' was
changed to 'calc'. New tag '_refine_ls_weighting_details' was
created. The value of the new tag was set to
'w=1/[\s^2^(Fo^2^)+(0.0532P)^2^+0.4169P] where P=(Fo^2^+2Fc^2^)/3'.

Automatic conversion script
Id: cif_fix_values 3143 2015-03-26 13:38:13Z robertas 
;
_cod_database_code 4111403

loop_
_symmetry_equiv_pos_as_xyz
'x, y, z'
'x, -y, z+1/2'

loop_
_atom_site_aniso_label
_atom_site_aniso_U_11
_atom_site_aniso_U_22
_atom_site_aniso_U_33
_atom_site_aniso_U_23
_atom_site_aniso_U_13
_atom_site_aniso_U_12
K1 0.0390(4) 0.0419(4) 0.0775(5) -0.0086(3) -0.0046(3) 0.0014(3)
O3 0.065(3) 0.045(3) 0.059(3) -0.003(2) 0.004(2) -0.008(3)
O4 0.056(3) 0.057(3) 0.051(2) 0.001(2) 0.016(2) 0.015(2)
O5 0.038(2) 0.061(3) 0.064(3) 0.002(2) -0.001(2) -0.008(2)
O6 0.061(3) 0.038(3) 0.069(3) -0.003(2) 0.012(2) -0.008(2)
O7 0.043(3) 0.057(3) 0.071(3) 0.001(2) 0.007(2) 0.006(2)
O8 0.053(3) 0.077(4) 0.048(2) -0.012(2) -0.006(2) 0.002(3)
C2 0.083(5) 0.029(3) 0.081(5) 0.007(3) 0.016(4) -0.007(3)
C3 0.087(6) 0.045(4) 0.069(5) 0.009(3) 0.030(4) 0.026(4)
C4 0.033(3) 0.089(6) 0.100(6) 0.009(5) -0.004(3) 0.015(4)
C5 0.043(4) 0.093(6) 0.068(5) 0.003(4) 0.012(3) 0.012(4)
C6 0.050(4) 0.057(4) 0.061(4) -0.007(3) 0.001(3) -0.014(3)
C7 0.063(5) 0.070(5) 0.064(4) -0.003(4) 0.024(3) -0.021(4)
C8 0.119(8) 0.046(4) 0.049(4) -0.010(3) 0.004(4) 0.020(4)
C9 0.069(5) 0.069(5) 0.074(5) -0.015(4) -0.001(4) 0.027(4)
C10 0.056(5) 0.073(5) 0.091(6) 0.012(4) 0.027(4) 0.029(4)
C11 0.035(3) 0.083(5) 0.074(5) 0.012(4) -0.027(3) -0.008(3)
C12 0.058(4) 0.096(6) 0.055(4) -0.021(4) 0.004(3) -0.035(4)
C13 0.091(6) 0.051(4) 0.063(4) -0.012(4) -0.001(4) -0.035(4)
N1 0.104(4) 0.064(3) 0.075(3) 0.008(3) -0.007(3) -0.012(3)
N2 0.077(4) 0.150(6) 0.087(4) 0.021(4) 0.031(3) 0.009(4)
O1 0.055(4) 0.174(7) 0.199(7) 0.023(6) 0.010(5) -0.029(4)
O2 0.082(5) 0.263(11) 0.091(4) 0.048(5) 0.016(3) -0.026(6)
C1 0.037(2) 0.054(2) 0.143(7) 0.022(4) 0.015(3) -0.004(2)

loop_
_atom_site_label
_atom_site_type_symbol
_atom_site_fract_x
_atom_site_fract_y
_atom_site_fract_z
_atom_site_U_iso_or_equiv
_atom_site_thermal_displace_type
_atom_site_occupancy
_atom_site_calc_flag
_atom_site_refinement_flags
K1 K 0.8194(2) 0.25017(14) 0.2197(3) 0.0545(3) Uani 1 d .
O3 O 0.8865(6) 0.4280(3) 0.3631(5) 0.0574(13) Uani 1 d .
O4 O 0.5895(6) 0.3967(3) 0.1298(5) 0.0538(12) Uani 1 d .
O5 O 0.5064(5) 0.2053(3) 0.0508(6) 0.0554(12) Uani 1 d .
O6 O 0.7554(6) 0.0727(3) 0.0723(5) 0.0558(12) Uani 1 d .
O7 O 1.0526(5) 0.1024(3) 0.3075(6) 0.0571(12) Uani 1 d .
O8 O 1.1416(6) 0.2936(4) 0.3905(6) 0.0609(14) Uani 1 d .
C2 C 0.7851(11) 0.5007(5) 0.2924(10) 0.064(2) Uani 1 d .
H2A H 0.8175(11) 0.5210(5) 0.1869(10) 0.077 Uiso 1 calc R
H2B H 0.7955(11) 0.5539(5) 0.3696(10) 0.077 Uiso 1 calc R
C3 C 0.6131(10) 0.4673(5) 0.2601(9) 0.065(2) Uani 1 d .
H3A H 0.5852(10) 0.4413(5) 0.3638(9) 0.078 Uiso 1 calc R
H3B H 0.5398(10) 0.5198(5) 0.2256(9) 0.078 Uiso 1 calc R
C4 C 0.4230(9) 0.3600(7) 0.0934(11) 0.076(2) Uani 1 d .
H4A H 0.3475(9) 0.4100(7) 0.0485(11) 0.091 Uiso 1 calc R
H4B H 0.3908(9) 0.3373(7) 0.1974(11) 0.091 Uiso 1 calc R
C5 C 0.4117(8) 0.2827(6) -0.0308(9) 0.068(2) Uani 1 d .
H5A H 0.2973(8) 0.2642(6) -0.0662(9) 0.081 Uiso 1 calc R
H5B H 0.4557(8) 0.3026(6) -0.1303(9) 0.081 Uiso 1 calc R
C6 C 0.4915(8) 0.1246(5) -0.0568(8) 0.057(2) Uani 1 d .
H6A H 0.5351(8) 0.1379(5) -0.1597(8) 0.069 Uiso 1 calc R
H6B H 0.3765(8) 0.1064(5) -0.0878(8) 0.069 Uiso 1 calc R
C7 C 0.5887(9) 0.0476(6) 0.0417(9) 0.064(2) Uani 1 d .
H7A H 0.5500(9) 0.0380(6) 0.1486(9) 0.077 Uiso 1 calc R
H7B H 0.5741(9) -0.0107(6) -0.0222(9) 0.077 Uiso 1 calc R
C8 C 0.8637(12) -0.0026(5) 0.1542(9) 0.073(3) Uani 1 d .
H8A H 0.8537(12) -0.0579(5) 0.0822(9) 0.087 Uiso 1 calc R
H8B H 0.8324(12) -0.0195(5) 0.2619(9) 0.087 Uiso 1 calc R
C9 C 1.0376(10) 0.0330(6) 0.1818(9) 0.072(2) Uani 1 d .
H9A H 1.1139(10) -0.0181(6) 0.2175(9) 0.086 Uiso 1 calc R
H9B H 1.0631(10) 0.0591(6) 0.0771(9) 0.086 Uiso 1 calc R
C10 C 1.2153(10) 0.1363(6) 0.3445(11) 0.072(2) Uani 1 d .
H10A H 1.2498(10) 0.1586(6) 0.2413(11) 0.086 Uiso 1 calc R
H10B H 1.2893(10) 0.0860(6) 0.3910(11) 0.086 Uiso 1 calc R
C11 C 1.2240(8) 0.2155(6) 0.4710(10) 0.068(2) Uani 1 d .
H11A H 1.1726(8) 0.1964(6) 0.5663(10) 0.082 Uiso 1 calc R
H11B H 1.3384(8) 0.2313(6) 0.5136(10) 0.082 Uiso 1 calc R
C12 C 1.1530(9) 0.3761(6) 0.4887(9) 0.070(2) Uani 1 d .
H12A H 1.2679(9) 0.3946(6) 0.5189(9) 0.084 Uiso 1 calc R
H12B H 1.1105(9) 0.3642(6) 0.5928(9) 0.084 Uiso 1 calc R
C13 C 1.0583(11) 0.4526(5) 0.3940(9) 0.070(2) Uani 1 d .
H13A H 1.0745(11) 0.5105(5) 0.4590(9) 0.084 Uiso 1 calc R
H13B H 1.0965(11) 0.4625(5) 0.2869(9) 0.084 Uiso 1 calc R
N1 N 0.7811(9) 0.2408(4) -0.4112(7) 0.084(2) Uani 1 d U
N2 N 0.9785(10) 0.2531(5) -0.1714(9) 0.103(2) Uani 1 d .
O1 O 0.6419(10) 0.2380(6) -0.5064(13) 0.144(3) Uani 1 d U
O2 O 1.0071(10) 0.2648(7) -0.0389(9) 0.145(4) Uani 1 d .
C1 C 0.8220(13) 0.2529(7) -0.2573(15) 0.078(2) Uani 1 d U
H1 H 0.7379(13) 0.2628(7) -0.1948(15) 0.094 Uiso 1 calc R

loop_
_atom_type_symbol
_atom_type_description
_atom_type_scat_dispersion_real
_atom_type_scat_dispersion_imag
_atom_type_scat_source
C C 0.0033 0.0016 'International Tables Vol C Tables 4.2.6.8 and 6.1.1.4'
H H 0.0000 0.0000 'International Tables Vol C Tables 4.2.6.8 and 6.1.1.4'
K K 0.2009 0.2494 'International Tables Vol C Tables 4.2.6.8 and 6.1.1.4'
O O 0.0106 0.0060 'International Tables Vol C Tables 4.2.6.8 and 6.1.1.4'
N N 0.0061 0.0033 'International Tables Vol C Tables 4.2.6.8 and 6.1.1.4'

loop_
_geom_angle_atom_site_label_1
_geom_angle_atom_site_label_2
_geom_angle_atom_site_label_3
_geom_angle
_geom_angle_site_symmetry_1
_geom_angle_site_symmetry_3
O5 K1 O2 103.9(2) . .
O5 K1 O3 120.72(16) . .
O2 K1 O3 98.2(3) . .
O5 K1 O6 59.70(15) . .
O2 K1 O6 80.9(2) . .
O3 K1 O6 179.1(2) . .
O5 K1 O4 61.28(15) . .
O2 K1 O4 100.9(2) . .
O3 K1 O4 60.85(14) . .
O6 K1 O4 119.35(16) . .
O5 K1 O8 179.2(2) . .
O2 K1 O8 75.65(18) . .
O3 K1 O8 60.03(15) . .
O6 K1 O8 119.55(16) . .
O4 K1 O8 119.39(17) . .
O5 K1 O1 78.75(19) . 1_556
O2 K1 O1 177.4(3) . 1_556
O3 K1 O1 80.3(2) . 1_556
O6 K1 O1 100.6(2) . 1_556
O4 K1 O1 80.4(2) . 1_556
O8 K1 O1 101.7(2) . 1_556
O5 K1 O7 118.74(16) . .
O2 K1 O7 78.6(2) . .
O3 K1 O7 119.25(15) . .
O6 K1 O7 60.54(14) . .
O4 K1 O7 179.5(2) . .
O8 K1 O7 60.59(14) . .
O1 K1 O7 100.2(2) 1_556 .
O5 K1 N1 102.92(18) . 1_556
O2 K1 N1 152.79(19) . 1_556
O3 K1 N1 71.67(14) . 1_556
O6 K1 N1 109.11(16) . 1_556
O4 K1 N1 96.02(16) . 1_556
O8 K1 N1 77.50(17) . 1_556
O1 K1 N1 24.6(2) 1_556 1_556
O7 K1 N1 84.48(16) . 1_556
C2 O3 C13 113.1(6) . .
C2 O3 K1 116.4(4) . .
C13 O3 K1 114.4(4) . .
C3 O4 C4 113.1(6) . .
C3 O4 K1 109.3(4) . .
C4 O4 K1 111.1(5) . .
C6 O5 C5 111.3(5) . .
C6 O5 K1 117.2(4) . .
C5 O5 K1 115.6(4) . .
C7 O6 C8 113.2(6) . .
C7 O6 K1 114.4(5) . .
C8 O6 K1 114.4(4) . .
C9 O7 C10 111.5(6) . .
C9 O7 K1 111.6(4) . .
C10 O7 K1 111.7(4) . .
C11 O8 C12 114.9(5) . .
C11 O8 K1 112.6(4) . .
C12 O8 K1 114.8(4) . .
O3 C2 C3 108.7(6) . .
O3 C2 H2A 110.0 . .
C3 C2 H2A 109.9 . .
O3 C2 H2B 109.9 . .
C3 C2 H2B 109.9 . .
H2A C2 H2B 108.3 . .
O4 C3 C2 111.0(7) . .
O4 C3 H3A 109.4 . .
C2 C3 H3A 109.4 . .
O4 C3 H3B 109.4 . .
C2 C3 H3B 109.4 . .
H3A C3 H3B 108.0 . .
O4 C4 C5 110.2(7) . .
O4 C4 H4A 109.6 . .
C5 C4 H4A 109.6 . .
O4 C4 H4B 109.6 . .
C5 C4 H4B 109.6 . .
H4A C4 H4B 108.1 . .
O5 C5 C4 107.4(6) . .
O5 C5 H5A 110.2 . .
C4 C5 H5A 110.2 . .
O5 C5 H5B 110.2 . .
C4 C5 H5B 110.2 . .
H5A C5 H5B 108.5 . .
O5 C6 C7 107.3(5) . .
O5 C6 H6A 110.2 . .
C7 C6 H6A 110.2 . .
O5 C6 H6B 110.3 . .
C7 C6 H6B 110.2 . .
H6A C6 H6B 108.5 . .
O6 C7 C6 108.6(6) . .
O6 C7 H7A 110.0 . .
C6 C7 H7A 110.0 . .
O6 C7 H7B 110.0 . .
C6 C7 H7B 110.0 . .
H7A C7 H7B 108.4 . .
O6 C8 C9 108.1(7) . .
O6 C8 H8A 110.1 . .
C9 C8 H8A 110.1 . .
O6 C8 H8B 110.1 . .
C9 C8 H8B 110.1 . .
H8A C8 H8B 108.4 . .
O7 C9 C8 108.1(7) . .
O7 C9 H9A 110.1 . .
C8 C9 H9A 110.1 . .
O7 C9 H9B 110.1 . .
C8 C9 H9B 110.1 . .
H9A C9 H9B 108.4 . .
O7 C10 C11 109.7(6) . .
O7 C10 H10A 109.7 . .
C11 C10 H10A 109.7 . .
O7 C10 H10B 109.7 . .
C11 C10 H10B 109.7 . .
H10A C10 H10B 108.2 . .
O8 C11 C10 108.7(5) . .
O8 C11 H11A 110.0 . .
C10 C11 H11A 110.0 . .
O8 C11 H11B 109.9 . .
C10 C11 H11B 109.9 . .
H11A C11 H11B 108.3 . .
O8 C12 C13 110.0(5) . .
O8 C12 H12A 109.6 . .
C13 C12 H12A 109.7 . .
O8 C12 H12B 109.7 . .
C13 C12 H12B 109.7 . .
H12A C12 H12B 108.2 . .
O3 C13 C12 109.5(6) . .
O3 C13 H13A 109.8 . .
C12 C13 H13A 109.8 . .
O3 C13 H13B 109.8 . .
C12 C13 H13B 109.8 . .
H13A C13 H13B 108.2 . .
C1 N1 O1 132.3(9) . .
C1 N1 K1 156.2(7) . 1_554
O1 N1 K1 69.3(6) . 1_554
O2 N2 C1 122.9(9) . .
N1 O1 K1 86.1(6) . 1_554
N2 O2 K1 132.4(6) . .
N1 C1 N2 125.8(11) . .
N1 C1 H1 117.1 . .
N2 C1 H1 117.1 . .

loop_
_geom_bond_atom_site_label_1
_geom_bond_atom_site_label_2
_geom_bond_distance
_geom_bond_site_symmetry_2
K1 O5 2.767(4) .
K1 O2 2.789(8) .
K1 O3 2.792(5) .
K1 O6 2.795(5) .
K1 O4 2.820(5) .
K1 O8 2.831(5) .
K1 O1 2.835(11) 1_556
K1 O7 2.849(5) .
K1 N1 3.022(6) 1_556
O3 C2 1.385(9) .
O3 C13 1.434(9) .
O4 C3 1.435(9) .
O4 C4 1.446(10) .
O5 C6 1.426(8) .
O5 C5 1.439(10) .
O6 C7 1.396(9) .
O6 C8 1.471(8) .
O7 C9 1.399(9) .
O7 C10 1.405(10) .
O8 C11 1.399(9) .
O8 C12 1.405(8) .
C2 C3 1.471(12) .
C2 H2A 0.9700 .
C2 H2B 0.9700 .
C3 H3A 0.9700 .
C3 H3B 0.9700 .
C4 C5 1.473(11) .
C4 H4A 0.9700 .
C4 H4B 0.9700 .
C5 H5A 0.9700 .
C5 H5B 0.9700 .
C6 C7 1.496(10) .
C6 H6A 0.9700 .
C6 H6B 0.9700 .
C7 H7A 0.9700 .
C7 H7B 0.9700 .
C8 C9 1.495(13) .
C8 H8A 0.9700 .
C8 H8B 0.9700 .
C9 H9A 0.9700 .
C9 H9B 0.9700 .
C10 C11 1.507(11) .
C10 H10A 0.9700 .
C10 H10B 0.9700 .
C11 H11A 0.9700 .
C11 H11B 0.9700 .
C12 C13 1.470(11) .
C12 H12A 0.9700 .
C12 H12B 0.9700 .
C13 H13A 0.9700 .
C13 H13B 0.9700 .
N1 C1 1.230(12) .
N1 O1 1.261(9) .
N1 K1 3.022(6) 1_554
N2 O2 1.058(9) .
N2 C1 1.350(12) .
O1 K1 2.835(11) 1_554
C1 H1 0.9300 .

loop_
_geom_torsion_atom_site_label_1
_geom_torsion_atom_site_label_2
_geom_torsion_atom_site_label_3
_geom_torsion_atom_site_label_4
_geom_torsion
_geom_torsion_site_symmetry_1
_geom_torsion_site_symmetry_4
O5 K1 O3 C2 -24.9(6) . .
O2 K1 O3 C2 86.7(5) . .
O6 K1 O3 C2 87.6(117) . .
O4 K1 O3 C2 -11.1(5) . .
O8 K1 O3 C2 154.9(6) . .
O1 K1 O3 C2 -95.4(5) 1_556 .
O7 K1 O3 C2 168.3(5) . .
N1 K1 O3 C2 -119.3(6) 1_556 .
O5 K1 O3 C13 -159.9(4) . .
O2 K1 O3 C13 -48.3(5) . .
O6 K1 O3 C13 -47.4(118) . .
O4 K1 O3 C13 -146.1(5) . .
O8 K1 O3 C13 20.0(4) . .
O1 K1 O3 C13 129.6(4) 1_556 .
O7 K1 O3 C13 33.3(5) . .
N1 K1 O3 C13 105.8(4) 1_556 .
O5 K1 O4 C3 144.3(5) . .
O2 K1 O4 C3 -115.6(5) . .
O3 K1 O4 C3 -22.2(4) . .
O6 K1 O4 C3 158.8(4) . .
O8 K1 O4 C3 -36.1(5) . .
O1 K1 O4 C3 61.9(4) 1_556 .
O7 K1 O4 C3 -126.8(214) . .
N1 K1 O4 C3 42.9(4) 1_556 .
O5 K1 O4 C4 18.2(5) . .
O2 K1 O4 C4 118.3(5) . .
O3 K1 O4 C4 -148.4(5) . .
O6 K1 O4 C4 32.6(5) . .
O8 K1 O4 C4 -162.3(5) . .
O1 K1 O4 C4 -64.3(5) 1_556 .
O7 K1 O4 C4 107.0(214) . .
N1 K1 O4 C4 -83.3(5) 1_556 .
O2 K1 O5 C6 55.0(4) . .
O3 K1 O5 C6 163.5(4) . .
O6 K1 O5 C6 -15.6(4) . .
O4 K1 O5 C6 149.8(5) . .
O8 K1 O5 C6 -5.4(147) . .
O1 K1 O5 C6 -125.2(5) 1_556 .
O7 K1 O5 C6 -29.6(4) . .
N1 K1 O5 C6 -120.4(4) 1_556 .
O2 K1 O5 C5 -78.7(5) . .
O3 K1 O5 C5 29.8(5) . .
O6 K1 O5 C5 -149.2(5) . .
O4 K1 O5 C5 16.1(4) . .
O8 K1 O5 C5 -139.0(144) . .
O1 K1 O5 C5 101.1(5) 1_556 .
O7 K1 O5 C5 -163.3(4) . .
N1 K1 O5 C5 106.0(5) 1_556 .
O5 K1 O6 C7 -20.1(4) . .
O2 K1 O6 C7 -132.2(5) . .
O3 K1 O6 C7 -133.1(115) . .
O4 K1 O6 C7 -34.8(5) . .
O8 K1 O6 C7 160.1(4) . .
O1 K1 O6 C7 50.0(5) 1_556 .
O7 K1 O6 C7 145.8(5) . .
N1 K1 O6 C7 73.9(5) 1_556 .
O5 K1 O6 C8 -152.8(6) . .
O2 K1 O6 C8 95.1(5) . .
O3 K1 O6 C8 94.2(116) . .
O4 K1 O6 C8 -167.6(5) . .
O8 K1 O6 C8 27.3(6) . .
O1 K1 O6 C8 -82.8(5) 1_556 .
O7 K1 O6 C8 13.0(5) . .
N1 K1 O6 C8 -58.8(5) 1_556 .
O5 K1 O7 C9 37.0(5) . .
O2 K1 O7 C9 -62.9(5) . .
O3 K1 O7 C9 -155.9(5) . .
O6 K1 O7 C9 23.0(5) . .
O4 K1 O7 C9 -51.6(216) . .
O8 K1 O7 C9 -142.6(6) . .
O1 K1 O7 C9 119.6(5) 1_556 .
N1 K1 O7 C9 138.7(5) 1_556 .
O5 K1 O7 C10 162.1(5) . .
O2 K1 O7 C10 62.3(5) . .
O3 K1 O7 C10 -30.8(5) . .
O6 K1 O7 C10 148.2(5) . .
O4 K1 O7 C10 73.5(216) . .
O8 K1 O7 C10 -17.5(5) . .
O1 K1 O7 C10 -115.2(5) 1_556 .
N1 K1 O7 C10 -96.2(5) 1_556 .
O5 K1 O8 C11 -43.1(147) . .
O2 K1 O8 C11 -103.6(6) . .
O3 K1 O8 C11 148.0(6) . .
O6 K1 O8 C11 -33.0(5) . .
O4 K1 O8 C11 161.9(5) . .
O1 K1 O8 C11 76.6(5) 1_556 .
O7 K1 O8 C11 -18.7(5) . .
N1 K1 O8 C11 72.1(5) 1_556 .
O5 K1 O8 C12 -177.7(1000) . .
O2 K1 O8 C12 121.8(5) . .
O3 K1 O8 C12 13.4(4) . .
O6 K1 O8 C12 -167.6(4) . .
O4 K1 O8 C12 27.4(5) . .
O1 K1 O8 C12 -58.0(5) 1_556 .
O7 K1 O8 C12 -153.2(5) . .
N1 K1 O8 C12 -62.5(4) 1_556 .
C13 O3 C2 C3 177.9(6) . .
K1 O3 C2 C3 42.5(7) . .
C4 O4 C3 C2 179.3(6) . .
K1 O4 C3 C2 54.9(6) . .
O3 C2 C3 O4 -67.0(7) . .
C3 O4 C4 C5 -175.3(6) . .
K1 O4 C4 C5 -51.7(7) . .
C6 O5 C5 C4 175.5(6) . .
K1 O5 C5 C4 -48.1(7) . .
O4 C4 C5 O5 67.5(8) . .
C5 O5 C6 C7 -177.9(6) . .
K1 O5 C6 C7 46.4(6) . .
C8 O6 C7 C6 -174.4(5) . .
K1 O6 C7 C6 52.3(6) . .
O5 C6 C7 O6 -64.8(7) . .
C7 O6 C8 C9 -179.4(6) . .
K1 O6 C8 C9 -46.0(7) . .
C10 O7 C9 C8 177.7(6) . .
K1 O7 C9 C8 -56.6(6) . .
O6 C8 C9 O7 69.5(7) . .
C9 O7 C10 C11 176.0(6) . .
K1 O7 C10 C11 50.4(7) . .
C12 O8 C11 C10 -174.2(6) . .
K1 O8 C11 C10 51.4(7) . .
O7 C10 C11 O8 -70.4(8) . .
C11 O8 C12 C13 -178.4(7) . .
K1 O8 C12 C13 -44.8(7) . .
C2 O3 C13 C12 172.6(6) . .
K1 O3 C13 C12 -50.9(6) . .
O8 C12 C13 O3 64.3(8) . .
C1 N1 O1 K1 167.3(8) . 1_554
K1 N1 O1 K1 0.000(1) 1_554 1_554
C1 N2 O2 K1 20.1(16) . .
O5 K1 O2 N2 -3.7(12) . .
O3 K1 O2 N2 -128.2(11) . .
O6 K1 O2 N2 51.8(11) . .
O4 K1 O2 N2 -66.5(12) . .
O8 K1 O2 N2 175.6(12) . .
O1 K1 O2 N2 -179.9(1000) 1_556 .
O7 K1 O2 N2 113.4(12) . .
N1 K1 O2 N2 166.4(9) 1_556 .
O1 N1 C1 N2 179.2(9) . .
K1 N1 C1 N2 -31.0(21) 1_554 .
O2 N2 C1 N1 179.2(11) . .
